data_9006299
loop_
_publ_author_name
'Boisen, M. B.'
'Gibbs, G. V.'
'Bukowinski, M. S. T.'

_publ_section_title
;
 Framework silica structures generated using simulated annealing
 with a potential energy function based on an H6Si2O7 molecule
 Sample: 16
;
_journal_name_full 'Physics and Chemistry of Minerals'
_journal_page_first 269
_journal_page_last 284
_journal_volume 21
_journal_year 1994
_chemical_formula_structural SiO2
_chemical_formula_sum 'O2 Si'
_space_group_IT_number 9
_symmetry_space_group_name_Hall 'C -2yc'
_symmetry_space_group_name_H-M 'C 1 c 1'
_cell_angle_alpha 90
_cell_angle_beta 99.9967
_cell_angle_gamma 90
_cell_length_a 6.6395
_cell_length_b 8.0488
_cell_length_c 5.4184
_cell_formula_units_Z 8
_cell_volume 285.163
_database_code_amcsd 0007881
_exptl_crystal_density_diffrn 2.799
_cod_original_formula_sum 'Si O2'
_cod_database_code 9006299
_amcsd_formula_title SiO2

loop_
_space_group_symop_operation_xyz
x,y,z
1/2+x,1/2+y,z
x,-y,1/2+z
1/2+x,1/2-y,1/2+z

loop_
_atom_site_label
_atom_site_fract_x
_atom_site_fract_y
_atom_site_fract_z
Si1 0.00000 0.03951 0.50000
Si2 0.04928 0.41410 0.41569
O1 0.29789 0.58048 0.97139
O2 0.12542 0.01394 0.78199
O3 0.47304 0.96257 0.11972
O4 0.44951 0.73454 0.46074

loop_
_cod_related_entry_id
_cod_related_entry_database
_cod_related_entry_code
1 AMCSD 0007881
